data_7104697
loop_
_publ_author_name
'Feng, Rui'
'Jiang, Fei-Long'
'Chen, Lian'
'Yan, Chun-Feng'
'Wu, Ming-Yan'
'Hong, Mao-Chun'

_publ_section_title
;
 A luminescent homochiral 3D Cd(II) framework with a threefold
 interpenetrating uniform net 8(6).
;
_journal_issue 35
_journal_name_full 'Chemical communications (Cambridge, England)'
_journal_page_first 5296
_journal_page_last 5298
_journal_paper_doi 10.1039/b908792c
_journal_volume 34
_journal_year 2009
_chemical_formula_sum 'C27 H22 Cd N2 O4 S2'
_chemical_formula_weight 614.99
_chemical_name_systematic
;
?
;
_space_group_IT_number 145
_symmetry_cell_setting trigonal
_symmetry_space_group_name_Hall 'P 32'
_symmetry_space_group_name_H-M 'P 32'
_atom_sites_solution_hydrogens geom
_atom_sites_solution_primary direct
_atom_sites_solution_secondary difmap
_audit_creation_method SHELXL-97
_cell_angle_alpha 90.00
_cell_angle_beta 90.00
_cell_angle_gamma 120.00
_cell_formula_units_Z 9
_cell_length_a 20.444(2)
_cell_length_b 20.444(2)
_cell_length_c 16.064(3)
_cell_measurement_reflns_used 14650
_cell_measurement_temperature 293(2)
_cell_measurement_theta_max 27.4642
_cell_measurement_theta_min 2.6269
_cell_volume 5814.5(14)
_computing_structure_refinement 'SHELXL-97 (Sheldrick, 1997)'
_computing_structure_solution 'SHELXS-97 (Sheldrick, 1990)'
_diffrn_ambient_temperature 293(2)
_diffrn_measured_fraction_theta_full 0.992
_diffrn_measured_fraction_theta_max 0.992
_diffrn_measurement_device_type
;
Saturn70 (4x4 bin mode)
;
_diffrn_measurement_method CCD_Profile_fitting
_diffrn_radiation_monochromator graphite
_diffrn_radiation_source 'fine-focus sealed tube'
_diffrn_radiation_type MoK\a
_diffrn_radiation_wavelength 0.71073
_diffrn_reflns_av_R_equivalents 0.0359
_diffrn_reflns_av_sigmaI/netI 0.0375
_diffrn_reflns_limit_h_max 26
_diffrn_reflns_limit_h_min -26
_diffrn_reflns_limit_k_max 25
_diffrn_reflns_limit_k_min -26
_diffrn_reflns_limit_l_max 20
_diffrn_reflns_limit_l_min -17
_diffrn_reflns_number 45695
_diffrn_reflns_theta_full 27.49
_diffrn_reflns_theta_max 27.49
_diffrn_reflns_theta_min 2.30
_diffrn_standards_number 8849
_exptl_absorpt_coefficient_mu 1.043
_exptl_absorpt_correction_T_max 0.8426
_exptl_absorpt_correction_T_min 0.7381
_exptl_absorpt_correction_type multi-scan
_exptl_absorpt_process_details '(CrystalClear; Rigaku, 2000)'
_exptl_crystal_colour brown
_exptl_crystal_density_diffrn 1.581
_exptl_crystal_density_method 'not measured'
_exptl_crystal_description Prism
_exptl_crystal_F_000 2790
_exptl_crystal_size_max 0.31
_exptl_crystal_size_mid 0.18
_exptl_crystal_size_min 0.17
_refine_diff_density_max 0.764
_refine_diff_density_min -1.927
_refine_diff_density_rms 0.081
_refine_ls_abs_structure_details 'Flack H D (1983), Acta Cryst. A39, 876-881'
_refine_ls_abs_structure_Flack 0.02(3)
_refine_ls_extinction_coef 0.0045(4)
_refine_ls_extinction_expression Fc^*^=kFc[1+0.001xFc^2^\l^3^/sin(2\q)]^-1/4^
_refine_ls_extinction_method SHELXL
_refine_ls_goodness_of_fit_ref 1.048
_refine_ls_hydrogen_treatment constr
_refine_ls_matrix_type full
_refine_ls_number_parameters 968
_refine_ls_number_reflns 14913
_refine_ls_number_restraints 115
_refine_ls_restrained_S_all 1.057
_refine_ls_R_factor_all 0.0684
_refine_ls_R_factor_gt 0.0613
_refine_ls_shift/su_max 0.001
_refine_ls_shift/su_mean 0.000
_refine_ls_structure_factor_coef Fsqd
_refine_ls_weighting_details 'calc w=1/[\s^2^(Fo^2^)+(0.0514P)^2^+10.8037P] where P=(Fo^2^+2Fc^2^)/3'
_refine_ls_weighting_scheme calc
_refine_ls_wR_factor_gt 0.1393
_refine_ls_wR_factor_ref 0.1446
_reflns_number_gt 13350
_reflns_number_total 14913
_reflns_threshold_expression >2sigma(I)
_cod_data_source_file b908792c.txt
_cod_data_source_block 1
_cod_depositor_comments
;
The following automatic conversions were performed:
'_exptl_absorpt_correction_type' value 'Multi-scan' changed to
'multi-scan' according to
'/home/saulius/struct/CIF-dictionaries/cif_core.dic' dictionary named
'cif_core.dic' version 2.4.1 from 2010-06-29.

Automatic conversion script
Id: cif_fix_enum 1527 2010-12-29 10:47:43Z saulius 
;
_cod_original_sg_symbol_Hall P_32
_cod_original_sg_symbol_H-M P_32
_cod_database_code 7104697

loop_
_symmetry_equiv_pos_as_xyz
'x, y, z'
'-y, x-y, z+2/3'
'-x+y, -x, z+1/3'

loop_
_atom_site_label
_atom_site_type_symbol
_atom_site_fract_x
_atom_site_fract_y
_atom_site_fract_z
_atom_site_U_iso_or_equiv
_atom_site_adp_type
_atom_site_occupancy
_atom_site_symmetry_multiplicity
_atom_site_calc_flag
_atom_site_refinement_flags
_atom_site_disorder_assembly
_atom_site_disorder_group
Cd1 Cd 0.68260(3) 0.84546(3) 0.19989(5) 0.0624(2) Uani 1 1 d . . .
Cd2 Cd 0.49115(3) 0.50708(3) 0.86711(5) 0.0650(3) Uani 1 1 d . . .
Cd3 Cd 0.82128(3) 0.65065(3) 0.49700(3) 0.04826(14) Uani 1 1 d . . .
S2 S 0.38651(11) 0.51068(14) 0.37987(17) 0.0737(6) Uani 1 1 d . . .
S6 S 0.80192(11) 0.93423(10) 0.71234(15) 0.0641(5) Uani 1 1 d . . .
S1 S 0.46886(13) 0.60325(12) 0.31910(17) 0.0737(6) Uani 1 1 d . . .
C27 C 0.3153(4) 0.3895(4) 0.5193(6) 0.068(2) Uani 1 1 d . . .
C14 C 0.6042(4) 0.6948(4) 0.2016(7) 0.071(2) Uani 1 1 d . . .
C68 C 0.7401(4) 0.7204(3) 0.5100(5) 0.0522(16) Uani 1 1 d . . .
C81 C 0.7577(4) 1.0260(4) 0.8279(5) 0.0554(17) Uani 1 1 d . . .
C20 C 0.4976(5) 0.5635(4) 0.2366(6) 0.069(2) Uani 1 1 d . . .
C18 C 0.4828(7) 0.4574(6) 0.1629(11) 0.111(5) Uani 1 1 d . . .
H18 H 0.4568 0.4053 0.1557 0.134 Uiso 1 1 calc R . .
O5 O 0.4803(4) 0.0880(4) 0.5780(5) 0.089(2) Uani 1 1 d . . .
N4 N 0.1105(4) 0.5551(4) 0.2997(6) 0.080(2) Uani 1 1 d . . .
C25 C 0.4403(5) 0.4187(5) 0.5749(7) 0.076(2) Uani 1 1 d . . .
H25 H 0.4152 0.3835 0.6168 0.091 Uiso 1 1 calc R . .
C26 C 0.3987(4) 0.4315(4) 0.5147(6) 0.062(2) Uani 1 1 d . . .
N2 N 1.1136(4) 0.8857(4) 0.7593(5) 0.0711(18) Uani 1 1 d . . .
C54 C 0.4126(5) 0.3566(4) 0.8594(6) 0.062(2) Uani 1 1 d . . .
C41 C 0.4196(4) 0.0619(4) 0.5412(6) 0.064(2) Uani 1 1 d . . .
N1 N 0.7672(3) 0.8879(3) 0.3072(5) 0.0613(15) Uani 1 1 d . . .
N5 N 0.7872(4) 0.5692(4) 0.6095(4) 0.0640(16) Uani 1 1 d . . .
C15 C 0.5609(4) 0.6105(4) 0.1902(6) 0.065(2) Uani 1 1 d . . .
O10 O 0.7298(4) 0.6785(4) 0.4501(5) 0.085(2) Uani 1 1 d . . .
O3 O 0.2837(4) 0.3447(5) 0.5780(8) 0.143(5) Uani 1 1 d . . .
C42 C 0.3779(4) 0.1065(4) 0.5338(5) 0.0561(17) Uani 1 1 d . . .
O2 O 0.6683(4) 0.7303(3) 0.1711(7) 0.115(2) Uani 1 1 d . . .
C80 C 0.7195(4) 0.9431(4) 0.8422(6) 0.062(2) Uani 1 1 d . . .
N3 N 0.4570(3) 0.5522(3) 0.7506(5) 0.0676(18) Uani 1 1 d . . .
C75 C 0.7344(4) 0.8955(4) 0.7960(6) 0.0619(19) Uani 1 1 d . . .
O11 O 0.7260(4) 1.0619(3) 0.8548(6) 0.106(3) Uani 1 1 d . . .
O7 O 0.3978(4) 0.3894(4) 0.9144(6) 0.107(2) Uani 1 1 d U . .
O12 O 0.8199(3) 1.0604(3) 0.7940(4) 0.0679(15) Uani 1 1 d . . .
C19 C 0.4601(6) 0.4869(5) 0.2223(7) 0.085(3) Uani 1 1 d . . .
H19 H 0.4183 0.4552 0.2546 0.102 Uiso 1 1 calc R . .
C69 C 0.6972(4) 0.7628(4) 0.5166(5) 0.0548(17) Uani 1 1 d . . .
N6 N 0.4405(3) 0.2168(3) 1.0607(5) 0.0668(17) Uani 1 1 d . . .
C65 C 0.4556(5) 0.1725(5) 1.0145(6) 0.067(2) Uani 1 1 d . . .
H65 H 0.4237 0.1205 1.0176 0.080 Uiso 1 1 calc R . .
O9 O 0.7853(4) 0.7277(4) 0.5671(4) 0.0797(18) Uani 1 1 d . . .
C64 C 0.5170(6) 0.2006(6) 0.9619(7) 0.087(3) Uani 1 1 d . . .
H64 H 0.5245 0.1677 0.9287 0.104 Uiso 1 1 calc R . .
S3 S 0.46433(12) 0.19253(15) 0.66530(14) 0.0711(6) Uani 1 1 d . . .
C31 C 0.4881(4) 0.6510(5) 0.6501(7) 0.082(3) Uani 1 1 d . . .
H31 H 0.5248 0.6964 0.6270 0.099 Uiso 1 1 calc R . .
C74 C 0.7143(4) 0.8186(4) 0.5780(5) 0.0555(17) Uani 1 1 d . . .
C43 C 0.3266(6) 0.0868(5) 0.4719(7) 0.088(3) Uani 1 1 d . . .
H43 H 0.3161 0.0461 0.4375 0.105 Uiso 1 1 calc R . .
C47 C 0.3933(5) 0.1657(5) 0.5874(6) 0.064(2) Uani 1 1 d . . .
C30 C 0.5052(5) 0.6188(5) 0.7172(8) 0.092(3) Uani 1 1 d . . .
H30 H 0.5534 0.6457 0.7400 0.110 Uiso 1 1 calc R . .
O1 O 0.5770(4) 0.7268(4) 0.2406(7) 0.115(2) Uani 1 1 d . . .
S4 S 0.46084(12) 0.27845(11) 0.72833(14) 0.0694(5) Uani 1 1 d . . .
S5 S 0.78968(11) 0.84063(11) 0.65028(15) 0.0659(5) Uani 1 1 d . . .
C70 C 0.6430(4) 0.7491(4) 0.4581(6) 0.067(2) Uani 1 1 d . . .
H70 H 0.6332 0.7135 0.4169 0.080 Uiso 1 1 calc R . .
C71 C 0.6024(5) 0.7867(5) 0.4586(7) 0.076(2) Uani 1 1 d . . .
H71 H 0.5660 0.7773 0.4184 0.092 Uiso 1 1 calc R . .
C39 C 0.1259(5) 0.6146(6) 0.3453(8) 0.087(3) Uani 1 1 d . . .
H39 H 0.0941 0.6348 0.3418 0.105 Uiso 1 1 calc R . .
C10 C 1.1371(8) 0.9791(6) 0.6587(8) 0.100(4) Uani 1 1 d . . .
H10 H 1.1736 1.0218 0.6309 0.120 Uiso 1 1 calc R . .
C11 C 1.1596(6) 0.9483(5) 0.7180(9) 0.097(4) Uani 1 1 d . . .
H11 H 1.2107 0.9724 0.7310 0.117 Uiso 1 1 calc R . .
C76 C 0.6955(6) 0.8198(5) 0.8138(7) 0.085(3) Uani 1 1 d . . .
H76 H 0.7029 0.7868 0.7805 0.102 Uiso 1 1 calc R . .
C21 C 0.4384(4) 0.4880(4) 0.4532(5) 0.0560(17) Uani 1 1 d . . .
C53 C 0.3708(4) 0.2719(4) 0.8591(5) 0.0539(16) Uani 1 1 d . . .
C57 C 0.7219(5) 0.5398(5) 0.6483(7) 0.076(2) Uani 1 1 d . . .
H57 H 0.6877 0.5543 0.6306 0.091 Uiso 1 1 calc R . .
C55 C 0.8186(5) 0.5011(5) 0.7080(7) 0.081(3) Uani 1 1 d . . .
H55 H 0.8550 0.4903 0.7276 0.097 Uiso 1 1 calc R . .
C48 C 0.3875(5) 0.2306(4) 0.8028(5) 0.064(2) Uani 1 1 d . . .
O8 O 0.4600(5) 0.3918(3) 0.8068(5) 0.105(2) Uani 1 1 d U . .
C49 C 0.3435(6) 0.1514(5) 0.8050(7) 0.087(3) Uani 1 1 d . . .
H49 H 0.3488 0.1223 0.7640 0.105 Uiso 1 1 calc R . .
O4 O 0.2766(3) 0.4012(5) 0.4679(5) 0.104(3) Uani 1 1 d . . .
C32 C 0.4148(4) 0.6137(4) 0.6186(6) 0.0627(19) Uani 1 1 d . . .
C56 C 0.8347(5) 0.5501(5) 0.6422(6) 0.076(2) Uani 1 1 d . . .
H56 H 0.8828 0.5714 0.6190 0.091 Uiso 1 1 calc R . .
C73 C 0.6730(4) 0.8556(4) 0.5787(6) 0.064(2) Uani 1 1 d . . .
H73 H 0.6831 0.8921 0.6189 0.077 Uiso 1 1 calc R . .
C28 C 0.3652(4) 0.5453(4) 0.6521(6) 0.0642(19) Uani 1 1 d . . .
H28 H 0.3161 0.5183 0.6317 0.077 Uiso 1 1 calc R . .
C59 C 0.7489(4) 0.4684(4) 0.7443(6) 0.067(2) Uani 1 1 d . . .
C33 C 0.3978(5) 0.6519(5) 0.5501(6) 0.076(2) Uani 1 1 d . . .
H33A H 0.4316 0.6593 0.5041 0.091 Uiso 1 1 calc R . .
H33B H 0.4094 0.7015 0.5695 0.091 Uiso 1 1 calc R . .
C40 C 0.1878(6) 0.6487(5) 0.3985(8) 0.089(3) Uani 1 1 d . . .
H40 H 0.1955 0.6896 0.4310 0.106 Uiso 1 1 calc R . .
C3 C 0.8043(6) 0.8552(5) 0.3291(6) 0.076(2) Uani 1 1 d . . .
H3 H 0.7930 0.8098 0.3038 0.091 Uiso 1 1 calc R . .
O6 O 0.3895(4) -0.0021(4) 0.5125(7) 0.128(4) Uani 1 1 d . . .
C79 C 0.6666(4) 0.9122(5) 0.9075(6) 0.072(2) Uani 1 1 d . . .
H79 H 0.6561 0.9437 0.9395 0.087 Uiso 1 1 calc R . .
C34 C 0.3187(4) 0.6122(5) 0.5177(6) 0.070(2) Uani 1 1 d . . .
H34A H 0.2837 0.6014 0.5633 0.084 Uiso 1 1 calc R . .
H34B H 0.3077 0.5646 0.4926 0.084 Uiso 1 1 calc R . .
C52 C 0.3150(5) 0.2341(5) 0.9192(6) 0.074(2) Uani 1 1 d . . .
H52 H 0.3048 0.2624 0.9568 0.089 Uiso 1 1 calc R . .
C58 C 0.6999(5) 0.4880(5) 0.7148(7) 0.077(2) Uani 1 1 d . . .
H58 H 0.6519 0.4677 0.7378 0.093 Uiso 1 1 calc R . .
C17 C 0.5439(6) 0.5015(5) 0.1109(7) 0.089(3) Uani 1 1 d . . .
H17 H 0.5579 0.4806 0.0678 0.106 Uiso 1 1 calc R . .
C35 C 0.3080(6) 0.6617(6) 0.4520(10) 0.116(3) Uani 1 1 d U . .
H35A H 0.3099 0.7046 0.4803 0.139 Uiso 1 1 calc R . .
H35B H 0.3502 0.6813 0.4135 0.139 Uiso 1 1 calc R . .
C62 C 0.6397(6) 0.3118(6) 0.9095(9) 0.107(3) Uani 1 1 d U . .
H62A H 0.6424 0.2717 0.8803 0.128 Uiso 1 1 calc R . .
H62B H 0.6814 0.3339 0.9487 0.128 Uiso 1 1 calc R . .
C22 C 0.5165(5) 0.5234(5) 0.4526(6) 0.073(2) Uani 1 1 d . . .
H22 H 0.5431 0.5594 0.4119 0.088 Uiso 1 1 calc R . .
C36 C 0.2365(6) 0.6227(5) 0.4031(9) 0.099(3) Uani 1 1 d U . .
C61 C 0.6513(4) 0.3720(5) 0.8464(7) 0.077(2) Uani 1 1 d . . .
H61A H 0.6171 0.3488 0.7999 0.093 Uiso 1 1 calc R . .
H61B H 0.6401 0.4083 0.8720 0.093 Uiso 1 1 calc R . .
C50 C 0.2931(6) 0.1182(5) 0.8680(8) 0.092(4) Uani 1 1 d . . .
H50 H 0.2695 0.0660 0.8731 0.111 Uiso 1 1 calc R . .
C5 C 0.8795(7) 0.9517(5) 0.4273(7) 0.091(3) Uani 1 1 d . . .
C16 C 0.5831(5) 0.5793(5) 0.1278(7) 0.087(3) Uani 1 1 d . . .
H16 H 0.6253 0.6108 0.0961 0.105 Uiso 1 1 calc R . .
C60 C 0.7316(5) 0.4121(6) 0.8153(7) 0.086(3) Uani 1 1 d . . .
H60A H 0.7439 0.3744 0.7968 0.103 Uiso 1 1 calc R . .
H60B H 0.7646 0.4388 0.8617 0.103 Uiso 1 1 calc R . .
C78 C 0.6307(6) 0.8368(6) 0.9243(8) 0.091(3) Uani 1 1 d . . .
H78 H 0.5955 0.8167 0.9672 0.110 Uiso 1 1 calc R . .
C51 C 0.2748(6) 0.1567(6) 0.9247(7) 0.086(3) Uani 1 1 d . . .
H51 H 0.2373 0.1319 0.9645 0.103 Uiso 1 1 calc R . .
C24 C 0.5179(5) 0.4577(6) 0.5731(7) 0.089(3) Uani 1 1 d . . .
H24 H 0.5454 0.4505 0.6146 0.107 Uiso 1 1 calc R . .
C63 C 0.5674(5) 0.2773(6) 0.9579(8) 0.098(3) Uani 1 1 d U . .
C29 C 0.3875(4) 0.5162(4) 0.7154(6) 0.067(2) Uani 1 1 d . . .
H29 H 0.3527 0.4687 0.7357 0.080 Uiso 1 1 calc R . .
C9 C 1.0667(9) 0.9518(6) 0.6384(9) 0.134(4) Uani 1 1 d U . .
C77 C 0.6469(6) 0.7917(5) 0.8785(9) 0.101(4) Uani 1 1 d . . .
H77 H 0.6243 0.7406 0.8913 0.121 Uiso 1 1 calc R . .
C38 C 0.1569(6) 0.5289(6) 0.3050(10) 0.111(3) Uani 1 1 d U . .
H38 H 0.1474 0.4873 0.2726 0.133 Uiso 1 1 calc R . .
C67 C 0.5490(6) 0.3224(6) 1.0034(9) 0.117(3) Uani 1 1 d U . .
H67 H 0.5794 0.3746 1.0004 0.140 Uiso 1 1 calc R . .
C72 C 0.6185(5) 0.8393(5) 0.5221(6) 0.074(3) Uani 1 1 d . . .
H72 H 0.5907 0.8639 0.5253 0.089 Uiso 1 1 calc R . .
C12 C 1.0438(6) 0.8552(7) 0.7370(10) 0.129(6) Uani 1 1 d . . .
H12 H 1.0088 0.8110 0.7636 0.155 Uiso 1 1 calc R . .
C4 C 0.8601(7) 0.8850(6) 0.3886(8) 0.102(4) Uani 1 1 d . . .
H4 H 0.8851 0.8591 0.4028 0.123 Uiso 1 1 calc R . .
C13 C 1.0183(9) 0.8843(7) 0.6761(10) 0.155(4) Uani 1 1 d U . .
H13 H 0.9678 0.8580 0.6604 0.186 Uiso 1 1 calc R . .
C66 C 0.4857(6) 0.2912(5) 1.0540(10) 0.124(6) Uani 1 1 d . . .
H66 H 0.4743 0.3231 1.0841 0.149 Uiso 1 1 calc R . .
C23 C 0.5545(5) 0.5075(5) 0.5087(7) 0.083(3) Uani 1 1 d . . .
H23 H 0.6067 0.5304 0.5044 0.099 Uiso 1 1 calc R . .
C2 C 0.7826(6) 0.9510(6) 0.3498(8) 0.091(3) Uani 1 1 d . . .
H2 H 0.7536 0.9736 0.3397 0.110 Uiso 1 1 calc R . .
C46 C 0.3562(7) 0.2046(7) 0.5785(9) 0.124(6) Uani 1 1 d . . .
H46 H 0.3672 0.2450 0.6136 0.149 Uiso 1 1 calc R . .
C1 C 0.8390(7) 0.9825(6) 0.4067(8) 0.094(3) Uani 1 1 d . . .
H1 H 0.8493 1.0275 0.4321 0.113 Uiso 1 1 calc R . .
C37 C 0.2200(6) 0.5602(6) 0.3568(10) 0.114(3) Uani 1 1 d U . .
H37 H 0.2507 0.5387 0.3599 0.137 Uiso 1 1 calc R . .
C44 C 0.2892(8) 0.1279(7) 0.4594(11) 0.142(7) Uani 1 1 d . . .
H44 H 0.2573 0.1177 0.4139 0.171 Uiso 1 1 calc R . .
C7 C 0.9726(8) 0.9457(6) 0.5305(9) 0.124(3) Uani 1 1 d U . .
H6A H 0.9343 0.9032 0.5618 0.149 Uiso 1 1 calc R . .
H6B H 0.9900 0.9259 0.4861 0.149 Uiso 1 1 calc R . .
C6 C 0.9384(9) 0.9904(6) 0.4931(9) 0.141(4) Uani 1 1 d U . .
H7A H 0.9163 1.0047 0.5379 0.169 Uiso 1 1 calc R . .
H7B H 0.9791 1.0366 0.4695 0.169 Uiso 1 1 calc R . .
C8 C 1.0344(9) 0.9918(7) 0.5841(9) 0.156(4) Uani 1 1 d U . .
H8A H 1.0186 1.0189 0.6209 0.188 Uiso 1 1 calc R . .
H8B H 1.0752 1.0292 0.5500 0.188 Uiso 1 1 calc R . .
C45 C 0.3003(8) 0.1836(9) 0.5153(12) 0.128(5) Uani 1 1 d U . .
H45 H 0.2716 0.2073 0.5119 0.154 Uiso 1 1 calc R . .

loop_
_atom_site_aniso_label
_atom_site_aniso_U_11
_atom_site_aniso_U_22
_atom_site_aniso_U_33
_atom_site_aniso_U_23
_atom_site_aniso_U_13
_atom_site_aniso_U_12
Cd1 0.0439(3) 0.0534(3) 0.0906(7) 0.0095(3) -0.0017(3) 0.0248(2)
Cd2 0.0590(3) 0.0532(3) 0.0905(7) -0.0225(3) -0.0220(3) 0.0339(2)
Cd3 0.0536(3) 0.0426(2) 0.0507(3) -0.0017(2) 0.0019(2) 0.0257(2)
S2 0.0547(10) 0.0907(14) 0.0789(16) 0.0015(12) 0.0032(10) 0.0387(10)
S6 0.0594(10) 0.0521(9) 0.0781(15) -0.0103(9) 0.0127(9) 0.0258(8)
S1 0.0805(13) 0.0616(11) 0.0858(17) 0.0026(10) 0.0045(11) 0.0405(10)
C27 0.046(4) 0.056(4) 0.093(7) -0.007(4) 0.011(4) 0.019(3)
C14 0.046(4) 0.059(4) 0.096(7) 0.019(4) 0.000(4) 0.019(3)
C68 0.052(3) 0.042(3) 0.065(5) -0.003(3) 0.004(3) 0.025(3)
C81 0.065(4) 0.050(3) 0.061(5) -0.007(3) 0.004(3) 0.037(3)
C20 0.069(5) 0.057(4) 0.079(6) 0.018(4) 0.010(4) 0.030(4)
C18 0.096(8) 0.060(5) 0.159(14) 0.016(7) 0.040(8) 0.025(5)
O5 0.116(5) 0.094(4) 0.092(5) -0.025(4) -0.025(4) 0.079(4)
N4 0.057(4) 0.069(4) 0.121(7) 0.008(4) -0.025(4) 0.037(3)
C25 0.064(5) 0.073(5) 0.084(7) 0.015(5) 0.016(4) 0.028(4)
C26 0.042(3) 0.048(3) 0.087(6) -0.001(4) 0.010(3) 0.014(3)
N2 0.066(4) 0.063(4) 0.077(5) 0.003(3) -0.001(3) 0.027(3)
C54 0.071(4) 0.055(4) 0.074(6) -0.026(4) -0.024(4) 0.041(4)
C41 0.065(4) 0.047(3) 0.077(6) -0.006(3) 0.028(4) 0.027(3)
N1 0.059(3) 0.055(3) 0.075(5) 0.002(3) -0.003(3) 0.032(3)
N5 0.066(4) 0.070(4) 0.062(4) 0.022(3) 0.017(3) 0.038(3)
C15 0.059(4) 0.049(4) 0.083(6) 0.007(4) 0.002(4) 0.025(3)
O10 0.093(4) 0.091(4) 0.096(5) -0.050(4) -0.028(4) 0.066(4)
O3 0.059(4) 0.111(6) 0.249(13) 0.103(7) 0.041(5) 0.034(4)
C42 0.066(4) 0.049(3) 0.053(4) -0.012(3) 0.002(3) 0.028(3)
O2 0.077(3) 0.055(2) 0.201(7) 0.008(3) 0.033(4) 0.023(2)
C80 0.049(4) 0.052(4) 0.086(6) 0.001(4) 0.012(4) 0.026(3)
N3 0.048(3) 0.059(3) 0.098(6) -0.004(3) -0.008(3) 0.029(3)
C75 0.052(4) 0.060(4) 0.070(6) -0.003(4) 0.002(4) 0.026(3)
O11 0.086(4) 0.056(3) 0.178(9) -0.004(4) 0.049(5) 0.038(3)
O7 0.106(5) 0.066(3) 0.138(6) -0.042(4) 0.026(4) 0.036(3)
O12 0.069(3) 0.052(3) 0.084(4) -0.005(3) 0.009(3) 0.031(2)
C19 0.088(6) 0.071(5) 0.085(8) 0.015(5) 0.029(6) 0.031(5)
C69 0.048(3) 0.042(3) 0.079(6) -0.007(3) 0.002(3) 0.026(3)
N6 0.063(4) 0.060(3) 0.077(5) 0.024(3) 0.024(3) 0.030(3)
C65 0.074(5) 0.067(4) 0.060(5) 0.008(4) 0.018(4) 0.035(4)
O9 0.113(5) 0.096(4) 0.072(4) -0.015(3) -0.006(4) 0.084(4)
C64 0.113(7) 0.083(6) 0.077(7) 0.029(5) 0.048(6) 0.058(6)
S3 0.0710(11) 0.1030(15) 0.0577(13) -0.0253(11) -0.0133(10) 0.0572(12)
C31 0.049(4) 0.060(5) 0.113(9) 0.019(5) -0.013(5) 0.009(3)
C74 0.050(4) 0.050(3) 0.069(5) 0.006(3) 0.011(3) 0.026(3)
C43 0.093(6) 0.070(5) 0.094(8) -0.030(5) -0.023(6) 0.037(5)
C47 0.076(5) 0.076(5) 0.056(5) -0.017(4) -0.011(4) 0.050(4)
C30 0.052(4) 0.072(5) 0.130(10) 0.017(6) -0.031(5) 0.016(4)
O1 0.077(3) 0.055(2) 0.201(7) 0.008(3) 0.033(4) 0.023(2)
S4 0.0702(11) 0.0566(10) 0.0560(12) -0.0129(9) 0.0018(9) 0.0127(9)
S5 0.0653(11) 0.0630(10) 0.0829(16) -0.0180(10) -0.0051(10) 0.0423(9)
C70 0.058(4) 0.057(4) 0.089(7) -0.011(4) -0.012(4) 0.032(3)
C71 0.059(4) 0.092(6) 0.085(7) -0.003(5) -0.008(4) 0.043(4)
C39 0.077(6) 0.085(6) 0.115(9) -0.008(6) -0.022(6) 0.052(5)
C10 0.135(10) 0.079(6) 0.076(7) 0.021(6) 0.028(7) 0.046(7)
C11 0.086(6) 0.068(5) 0.134(11) 0.034(6) 0.035(7) 0.035(5)
C76 0.101(7) 0.049(4) 0.100(8) -0.011(4) 0.011(6) 0.034(5)
C21 0.041(3) 0.056(4) 0.068(5) -0.001(3) 0.004(3) 0.022(3)
C53 0.068(4) 0.057(4) 0.049(4) -0.011(3) -0.010(3) 0.040(3)
C57 0.069(5) 0.078(5) 0.088(7) 0.011(5) 0.003(5) 0.043(4)
C55 0.068(5) 0.091(6) 0.094(7) 0.050(6) 0.035(5) 0.049(5)
C48 0.091(6) 0.041(3) 0.056(5) -0.006(3) 0.003(4) 0.029(4)
O8 0.150(6) 0.045(3) 0.087(5) -0.017(3) 0.015(5) 0.025(3)
C49 0.108(7) 0.060(5) 0.084(8) -0.008(5) 0.038(6) 0.035(5)
O4 0.044(3) 0.149(7) 0.067(4) 0.013(4) 0.009(3) 0.010(4)
C32 0.041(3) 0.061(4) 0.080(6) -0.011(4) -0.001(3) 0.021(3)
C56 0.074(5) 0.098(6) 0.072(6) 0.028(5) 0.014(4) 0.055(5)
C73 0.064(4) 0.066(4) 0.075(6) -0.010(4) -0.003(4) 0.042(4)
C28 0.050(4) 0.068(4) 0.065(5) -0.004(4) 0.000(3) 0.022(3)
C59 0.051(4) 0.062(4) 0.079(6) 0.006(4) 0.011(4) 0.023(3)
C33 0.066(5) 0.069(5) 0.075(6) 0.004(4) 0.011(4) 0.022(4)
C40 0.083(6) 0.069(5) 0.115(9) -0.007(5) -0.019(6) 0.039(5)
C3 0.104(6) 0.077(5) 0.068(6) -0.020(4) -0.020(5) 0.062(5)
O6 0.090(4) 0.085(4) 0.224(11) -0.079(6) -0.040(6) 0.054(4)
C79 0.060(4) 0.068(5) 0.078(6) -0.008(4) 0.021(4) 0.024(4)
C34 0.053(4) 0.076(5) 0.087(7) 0.000(4) 0.002(4) 0.036(4)
C52 0.090(6) 0.074(5) 0.069(6) -0.015(4) 0.002(5) 0.049(5)
C58 0.055(4) 0.083(5) 0.090(7) 0.010(5) 0.007(4) 0.032(4)
C17 0.090(6) 0.078(6) 0.085(8) -0.002(5) 0.030(6) 0.033(5)
C35 0.093(5) 0.081(5) 0.153(8) -0.003(5) -0.058(5) 0.028(4)
C62 0.085(5) 0.099(5) 0.145(8) 0.062(5) 0.068(5) 0.053(4)
C22 0.056(4) 0.080(5) 0.063(6) 0.006(4) 0.009(4) 0.019(4)
C36 0.081(4) 0.074(4) 0.148(7) -0.004(5) -0.044(5) 0.044(4)
C61 0.056(4) 0.077(5) 0.095(7) 0.029(5) 0.021(4) 0.030(4)
C50 0.113(8) 0.045(4) 0.112(10) 0.013(5) 0.044(7) 0.034(5)
C5 0.143(9) 0.058(5) 0.066(6) -0.002(4) -0.027(6) 0.046(5)
C16 0.073(5) 0.069(5) 0.099(8) 0.022(5) 0.026(5) 0.021(4)
C60 0.070(5) 0.094(6) 0.094(8) 0.031(6) 0.019(5) 0.041(5)
C78 0.090(6) 0.085(6) 0.087(8) 0.004(5) 0.028(6) 0.035(5)
C51 0.101(7) 0.088(6) 0.077(7) 0.009(5) 0.034(6) 0.053(5)
C24 0.048(4) 0.108(7) 0.084(7) 0.014(6) -0.004(4) 0.019(4)
C63 0.079(5) 0.087(5) 0.138(8) 0.055(5) 0.062(5) 0.048(4)
C29 0.043(4) 0.056(4) 0.089(7) -0.007(4) 0.002(4) 0.015(3)
C9 0.179(7) 0.070(4) 0.102(6) -0.003(4) -0.084(6) 0.024(5)
C77 0.097(7) 0.050(4) 0.121(10) -0.004(5) 0.039(7) 0.010(5)
C38 0.091(5) 0.090(5) 0.165(8) -0.029(5) -0.046(5) 0.056(4)
C67 0.092(5) 0.085(5) 0.160(8) 0.043(5) 0.073(5) 0.035(4)
C72 0.085(6) 0.077(5) 0.086(7) -0.017(5) 0.001(5) 0.060(5)
C12 0.088(7) 0.106(8) 0.145(13) 0.070(8) -0.034(7) 0.012(6)
C4 0.137(9) 0.079(6) 0.107(9) -0.022(6) -0.061(8) 0.066(6)
C13 0.177(7) 0.098(5) 0.121(7) 0.016(5) -0.090(6) 0.016(5)
C66 0.090(7) 0.047(4) 0.213(16) 0.010(6) 0.086(9) 0.017(4)
C23 0.043(4) 0.085(6) 0.089(7) 0.023(5) -0.015(4) 0.009(4)
C2 0.095(7) 0.079(6) 0.121(10) -0.014(6) 0.007(6) 0.059(6)
C46 0.168(11) 0.124(8) 0.144(12) -0.087(9) -0.112(10) 0.121(9)
C1 0.116(8) 0.074(6) 0.094(8) -0.027(6) -0.020(7) 0.049(6)
C37 0.087(5) 0.097(5) 0.174(8) -0.021(5) -0.052(5) 0.057(4)
C44 0.166(12) 0.106(8) 0.181(16) -0.054(9) -0.123(12) 0.087(9)
C7 0.166(7) 0.075(4) 0.100(6) -0.003(4) -0.074(5) 0.037(5)
C6 0.203(8) 0.073(5) 0.112(7) -0.010(5) -0.080(7) 0.043(6)
C8 0.196(7) 0.091(5) 0.112(6) -0.001(5) -0.090(6) 0.020(5)
C45 0.131(6) 0.137(6) 0.145(7) 0.004(4) -0.037(4) 0.088(5)

loop_
_atom_type_symbol
_atom_type_description
_atom_type_scat_dispersion_real
_atom_type_scat_dispersion_imag
_atom_type_scat_source
C C 0.0033 0.0016 'International Tables Vol C Tables 4.2.6.8 and 6.1.1.4'
Cd Cd -0.8075 1.2024 'International Tables Vol C Tables 4.2.6.8 and 6.1.1.4'
N N 0.0061 0.0033 'International Tables Vol C Tables 4.2.6.8 and 6.1.1.4'
O O 0.0106 0.0060 'International Tables Vol C Tables 4.2.6.8 and 6.1.1.4'
S S 0.1246 0.1234 'International Tables Vol C Tables 4.2.6.8 and 6.1.1.4'
H H 0.0000 0.0000 'International Tables Vol C Tables 4.2.6.8 and 6.1.1.4'

loop_
_geom_angle_atom_site_label_1
_geom_angle_atom_site_label_2
_geom_angle_atom_site_label_3
_geom_angle
_geom_angle_site_symmetry_1
_geom_angle_site_symmetry_3
_geom_angle_publ_flag
O2 Cd1 N1 103.2(3) . . ?
O2 Cd1 O4 116.7(3) . 2_664 ?
N1 Cd1 O4 139.0(2) . 2_664 ?
O2 Cd1 N2 83.9(3) . 3_674 ?
N1 Cd1 N2 96.4(2) . 3_674 ?
O4 Cd1 N2 96.9(3) 2_664 3_674 ?
O2 Cd1 O3 160.7(3) . 2_664 ?
N1 Cd1 O3 84.4(2) . 2_664 ?
O4 Cd1 O3 54.7(3) 2_664 2_664 ?
N2 Cd1 O3 113.2(3) 3_674 2_664 ?
O2 Cd1 O1 54.7(3) . . ?
N1 Cd1 O1 107.9(3) . . ?
O4 Cd1 O1 88.8(3) 2_664 . ?
N2 Cd1 O1 135.3(3) 3_674 . ?
O3 Cd1 O1 106.2(3) 2_664 . ?
O2 Cd1 C27 141.7(3) . 2_664 ?
N1 Cd1 C27 111.7(3) . 2_664 ?
O4 Cd1 C27 27.4(3) 2_664 2_664 ?
N2 Cd1 C27 106.7(2) 3_674 2_664 ?
O3 Cd1 C27 27.3(3) 2_664 2_664 ?
O1 Cd1 C27 98.5(2) . 2_664 ?
O6 Cd2 N4 99.8(3) 3_665 2_665 ?
O6 Cd2 O8 120.2(3) 3_665 . ?
N4 Cd2 O8 139.3(3) 2_665 . ?
O6 Cd2 O7 160.0(3) 3_665 . ?
N4 Cd2 O7 85.3(2) 2_665 . ?
O8 Cd2 O7 54.6(3) . . ?
O6 Cd2 N3 84.1(3) 3_665 . ?
N4 Cd2 N3 96.7(3) 2_665 . ?
O8 Cd2 N3 94.7(3) . . ?
O7 Cd2 N3 114.6(3) . . ?
O6 Cd2 O5 54.2(2) 3_665 3_665 ?
N4 Cd2 O5 110.5(3) 2_665 3_665 ?
O8 Cd2 O5 89.2(3) . 3_665 ?
O7 Cd2 O5 105.9(3) . 3_665 ?
N3 Cd2 O5 132.6(2) . 3_665 ?
O6 Cd2 C41 27.1(2) 3_665 3_665 ?
N4 Cd2 C41 109.5(2) 2_665 3_665 ?
O8 Cd2 C41 103.9(3) . 3_665 ?
O7 Cd2 C41 133.1(3) . 3_665 ?
N3 Cd2 C41 107.6(3) . 3_665 ?
O5 Cd2 C41 27.3(2) 3_665 3_665 ?
O11 Cd3 N6 101.0(3) 2_764 3_664 ?
O11 Cd3 N5 82.7(2) 2_764 . ?
N6 Cd3 N5 97.1(3) 3_664 . ?
O11 Cd3 O9 119.7(3) 2_764 . ?
N6 Cd3 O9 139.2(2) 3_664 . ?
N5 Cd3 O9 91.5(2) . . ?
O11 Cd3 O10 159.6(2) 2_764 . ?
N6 Cd3 O10 85.5(2) 3_664 . ?
N5 Cd3 O10 115.9(3) . . ?
O9 Cd3 O10 55.3(2) . . ?
O11 Cd3 O12 54.91(19) 2_764 2_764 ?
N6 Cd3 O12 112.6(2) 3_664 2_764 ?
N5 Cd3 O12 131.1(2) . 2_764 ?
O9 Cd3 O12 90.2(2) . 2_764 ?
O10 Cd3 O12 104.7(2) . 2_764 ?
O11 Cd3 C81 28.0(2) 2_764 2_764 ?
N6 Cd3 C81 110.8(2) 3_664 2_764 ?
N5 Cd3 C81 107.0(2) . 2_764 ?
O9 Cd3 C81 104.5(2) . 2_764 ?
O10 Cd3 C81 131.7(2) . 2_764 ?
O12 Cd3 C81 27.06(19) 2_764 2_764 ?
C21 S2 S1 103.5(2) . . ?
C75 S6 S5 104.0(3) . . ?
C20 S1 S2 103.7(3) . . ?
O3 C27 O4 119.8(7) . . ?
O3 C27 C26 119.3(9) . . ?
O4 C27 C26 120.9(8) . . ?
O3 C27 Cd1 60.3(5) . 3_565 ?
O4 C27 Cd1 59.4(4) . 3_565 ?
C26 C27 Cd1 177.3(6) . 3_565 ?
O1 C14 O2 121.4(8) . . ?
O1 C14 C15 120.7(7) . . ?
O2 C14 C15 117.9(9) . . ?
O10 C68 O9 120.8(6) . . ?
O10 C68 C69 120.3(7) . . ?
O9 C68 C69 118.9(6) . . ?
O12 C81 O11 120.0(6) . . ?
O12 C81 C80 121.6(6) . . ?
O11 C81 C80 118.4(7) . . ?
O12 C81 Cd3 62.5(4) . 3_675 ?
O11 C81 Cd3 57.9(4) . 3_675 ?
C80 C81 Cd3 170.3(6) . 3_675 ?
C19 C20 C15 119.8(9) . . ?
C19 C20 S1 121.0(7) . . ?
C15 C20 S1 119.1(6) . . ?
C19 C18 C17 122.7(10) . . ?
C19 C18 H18 118.6 . . ?
C17 C18 H18 118.6 . . ?
C41 O5 Cd2 90.3(5) . 2_654 ?
C38 N4 C39 117.2(8) . . ?
C38 N4 Cd2 120.5(8) . 3_564 ?
C39 N4 Cd2 121.8(5) . 3_564 ?
C24 C25 C26 120.7(9) . . ?
C24 C25 H25 119.6 . . ?
C26 C25 H25 119.6 . . ?
C25 C26 C21 118.6(7) . . ?
C25 C26 C27 119.3(8) . . ?
C21 C26 C27 122.0(8) . . ?
C12 N2 C11 114.1(9) . . ?
C12 N2 Cd1 122.8(6) . 2_765 ?
C11 N2 Cd1 123.1(7) . 2_765 ?
O8 C54 O7 121.0(8) . . ?
O8 C54 C53 120.5(7) . . ?
O7 C54 C53 118.5(9) . . ?
O6 C41 O5 120.2(8) . . ?
O6 C41 C42 118.5(8) . . ?
O5 C41 C42 121.3(6) . . ?
O6 C41 Cd2 58.6(4) . 2_654 ?
O5 C41 Cd2 62.4(4) . 2_654 ?
C42 C41 Cd2 173.0(6) . 2_654 ?
C3 N1 C2 116.2(8) . . ?
C3 N1 Cd1 122.7(6) . . ?
C2 N1 Cd1 121.1(6) . . ?
C57 N5 C56 113.8(7) . . ?
C57 N5 Cd3 124.8(6) . . ?
C56 N5 Cd3 121.4(5) . . ?
C16 C15 C20 118.6(8) . . ?
C16 C15 C14 118.5(8) . . ?
C20 C15 C14 122.8(8) . . ?
C68 O10 Cd3 92.2(5) . . ?
C27 O3 Cd1 92.3(6) . 3_565 ?
C43 C42 C47 121.3(7) . . ?
C43 C42 C41 117.4(7) . . ?
C47 C42 C41 121.3(7) . . ?
C14 O2 Cd1 94.4(6) . . ?
C75 C80 C79 118.5(7) . . ?
C75 C80 C81 123.2(7) . . ?
C79 C80 C81 118.4(7) . . ?
C30 N3 C29 115.2(8) . . ?
C30 N3 Cd2 120.8(5) . . ?
C29 N3 Cd2 123.9(6) . . ?
C76 C75 C80 118.5(8) . . ?
C76 C75 S6 122.4(7) . . ?
C80 C75 S6 119.0(6) . . ?
C81 O11 Cd3 94.2(5) . 3_675 ?
C54 O7 Cd2 91.8(6) . . ?
C81 O12 Cd3 90.4(4) . 3_675 ?
C18 C19 C20 120.9(9) . . ?
C18 C19 H19 119.6 . . ?
C20 C19 H19 119.6 . . ?
C70 C69 C74 119.5(6) . . ?
C70 C69 C68 118.4(7) . . ?
C74 C69 C68 122.0(7) . . ?
C65 N6 C66 118.2(7) . . ?
C65 N6 Cd3 122.6(5) . 2_655 ?
C66 N6 Cd3 118.8(7) . 2_655 ?
N6 C65 C64 122.3(8) . . ?
N6 C65 H65 118.9 . . ?
C64 C65 H65 118.9 . . ?
C68 O9 Cd3 91.7(4) . . ?
C65 C64 C63 120.6(9) . . ?
C65 C64 H64 119.7 . . ?
C63 C64 H64 119.7 . . ?
C47 S3 S4 103.7(3) . . ?
C30 C31 C32 118.5(8) . . ?
C30 C31 H31 120.7 . . ?
C32 C31 H31 120.7 . . ?
C73 C74 C69 118.2(7) . . ?
C73 C74 S5 122.5(6) . . ?
C69 C74 S5 119.2(5) . . ?
C42 C43 C44 120.1(9) . . ?
C42 C43 H43 120.0 . . ?
C44 C43 H43 120.0 . . ?
C46 C47 C42 119.9(8) . . ?
C46 C47 S3 120.2(6) . . ?
C42 C47 S3 119.9(6) . . ?
N3 C30 C31 124.2(8) . . ?
N3 C30 H30 117.9 . . ?
C31 C30 H30 117.9 . . ?
C14 O1 Cd1 88.9(5) . . ?
C48 S4 S3 103.9(2) . . ?
C74 S5 S6 103.7(2) . . ?
C69 C70 C71 122.1(8) . . ?
C69 C70 H70 119.0 . . ?
C71 C70 H70 119.0 . . ?
C70 C71 C72 117.0(8) . . ?
C70 C71 H71 121.5 . . ?
C72 C71 H71 121.5 . . ?
N4 C39 C40 122.8(9) . . ?
N4 C39 H39 118.6 . . ?
C40 C39 H39 118.6 . . ?
C9 C10 C11 122.8(11) . . ?
C9 C10 H10 118.6 . . ?
C11 C10 H10 118.6 . . ?
N2 C11 C10 124.3(11) . . ?
N2 C11 H11 117.9 . . ?
C10 C11 H11 117.9 . . ?
C77 C76 C75 121.9(9) . . ?
C77 C76 H76 119.0 . . ?
C75 C76 H76 119.0 . . ?
C22 C21 C26 117.9(7) . . ?
C22 C21 S2 122.4(7) . . ?
C26 C21 S2 119.6(5) . . ?
C48 C53 C52 119.6(7) . . ?
C48 C53 C54 122.1(7) . . ?
C52 C53 C54 118.2(7) . . ?
N5 C57 C58 125.0(8) . . ?
N5 C57 H57 117.5 . . ?
C58 C57 H57 117.5 . . ?
C59 C55 C56 119.7(8) . . ?
C59 C55 H55 120.2 . . ?
C56 C55 H55 120.2 . . ?
C53 C48 C49 118.3(8) . . ?
C53 C48 S4 119.9(6) . . ?
C49 C48 S4 121.9(6) . . ?
C54 O8 Cd2 92.5(5) . . ?
C50 C49 C48 118.8(8) . . ?
C50 C49 H49 120.6 . . ?
C48 C49 H49 120.6 . . ?
C27 O4 Cd1 93.2(5) . 3_565 ?
C28 C32 C31 117.6(8) . . ?
C28 C32 C33 125.6(7) . . ?
C31 C32 C33 116.8(7) . . ?
N5 C56 C55 125.1(8) . . ?
N5 C56 H56 117.5 . . ?
C55 C56 H56 117.5 . . ?
C72 C73 C74 121.0(8) . . ?
C72 C73 H73 119.5 . . ?
C74 C73 H73 119.5 . . ?
C32 C28 C29 120.1(7) . . ?
C32 C28 H28 119.9 . . ?
C29 C28 H28 119.9 . . ?
C58 C59 C55 117.2(8) . . ?
C58 C59 C60 124.2(7) . . ?
C55 C59 C60 118.6(8) . . ?
C32 C33 C34 116.5(7) . . ?
C32 C33 H33A 108.2 . . ?
C34 C33 H33A 108.2 . . ?
C32 C33 H33B 108.2 . . ?
C34 C33 H33B 108.2 . . ?
H33A C33 H33B 107.3 . . ?
C36 C40 C39 120.3(10) . . ?
C36 C40 H40 119.9 . . ?
C39 C40 H40 119.9 . . ?
N1 C3 C4 122.3(8) . . ?
N1 C3 H3 118.9 . . ?
C4 C3 H3 118.9 . . ?
C41 O6 Cd2 94.3(6) . 2_654 ?
C78 C79 C80 121.0(8) . . ?
C78 C79 H79 119.5 . . ?
C80 C79 H79 119.5 . . ?
C33 C34 C35 110.5(7) . . ?
C33 C34 H34A 109.6 . . ?
C35 C34 H34A 109.6 . . ?
C33 C34 H34B 109.6 . . ?
C35 C34 H34B 109.6 . . ?
H34A C34 H34B 108.1 . . ?
C51 C52 C53 122.4(8) . . ?
C51 C52 H52 118.8 . . ?
C53 C52 H52 118.8 . . ?
C59 C58 C57 119.2(8) . . ?
C59 C58 H58 120.4 . . ?
C57 C58 H58 120.4 . . ?
C18 C17 C16 115.7(10) . . ?
C18 C17 H17 122.1 . . ?
C16 C17 H17 122.1 . . ?
C36 C35 C34 115.4(9) . . ?
C36 C35 H35A 108.4 . . ?
C34 C35 H35A 108.4 . . ?
C36 C35 H35B 108.4 . . ?
C34 C35 H35B 108.4 . . ?
H35A C35 H35B 107.5 . . ?
C63 C62 C61 116.4(8) . . ?
C63 C62 H62A 108.2 . . ?
C61 C62 H62A 108.2 . . ?
C63 C62 H62B 108.2 . . ?
C61 C62 H62B 108.2 . . ?
H62A C62 H62B 107.3 . . ?
C23 C22 C21 121.9(9) . . ?
C23 C22 H22 119.0 . . ?
C21 C22 H22 119.0 . . ?
C40 C36 C37 117.0(9) . . ?
C40 C36 C35 122.6(11) . . ?
C37 C36 C35 120.3(10) . . ?
C60 C61 C62 110.4(7) . . ?
C60 C61 H61A 109.6 . . ?
C62 C61 H61A 109.6 . . ?
C60 C61 H61B 109.6 . . ?
C62 C61 H61B 109.6 . . ?
H61A C61 H61B 108.1 . . ?
C49 C50 C51 124.3(8) . . ?
C49 C50 H50 117.9 . . ?
C51 C50 H50 117.9 . . ?
C1 C5 C4 115.3(10) . . ?
C1 C5 C6 117.4(10) . . ?
C4 C5 C6 127.3(10) . . ?
C15 C16 C17 122.1(8) . . ?
C15 C16 H16 118.9 . . ?
C17 C16 H16 118.9 . . ?
C61 C60 C59 115.8(8) . . ?
C61 C60 H60A 108.3 . . ?
C59 C60 H60A 108.3 . . ?
C61 C60 H60B 108.3 . . ?
C59 C60 H60B 108.3 . . ?
H60A C60 H60B 107.4 . . ?
C77 C78 C79 119.3(10) . . ?
C77 C78 H78 120.4 . . ?
C79 C78 H78 120.4 . . ?
C52 C51 C50 116.1(9) . . ?
C52 C51 H51 122.0 . . ?
C50 C51 H51 122.0 . . ?
C25 C24 C23 119.1(9) . . ?
C25 C24 H24 120.4 . . ?
C23 C24 H24 120.4 . . ?
C67 C63 C64 116.1(8) . . ?
C67 C63 C62 120.0(9) . . ?
C64 C63 C62 124.0(10) . . ?
N3 C29 C28 124.2(8) . . ?
N3 C29 H29 117.9 . . ?
C28 C29 H29 117.9 . . ?
C10 C9 C13 114.1(12) . . ?
C10 C9 C8 125.9(12) . . ?
C13 C9 C8 119.6(14) . . ?
C78 C77 C76 120.7(9) . . ?
C78 C77 H77 119.7 . . ?
C76 C77 H77 119.7 . . ?
N4 C38 C37 123.1(11) . . ?
N4 C38 H38 118.5 . . ?
C37 C38 H38 118.5 . . ?
C66 C67 C63 120.8(9) . . ?
C66 C67 H67 119.6 . . ?
C63 C67 H67 119.6 . . ?
C73 C72 C71 122.1(7) . . ?
C73 C72 H72 119.0 . . ?
C71 C72 H72 119.0 . . ?
N2 C12 C13 123.7(11) . . ?
N2 C12 H12 118.1 . . ?
C13 C12 H12 118.1 . . ?
C5 C4 C3 121.5(9) . . ?
C5 C4 H4 119.3 . . ?
C3 C4 H4 119.3 . . ?
C12 C13 C9 120.6(13) . . ?
C12 C13 H13 119.7 . . ?
C9 C13 H13 119.7 . . ?
N6 C66 C67 121.9(10) . . ?
N6 C66 H66 119.1 . . ?
C67 C66 H66 119.1 . . ?
C22 C23 C24 121.3(8) . . ?
C22 C23 H23 119.3 . . ?
C24 C23 H23 119.3 . . ?
N1 C2 C1 122.1(9) . . ?
N1 C2 H2 118.9 . . ?
C1 C2 H2 118.9 . . ?
C47 C46 C45 120.0(10) . . ?
C47 C46 H46 120.0 . . ?
C45 C46 H46 120.0 . . ?
C5 C1 C2 122.3(10) . . ?
C5 C1 H1 118.8 . . ?
C2 C1 H1 118.8 . . ?
C36 C37 C38 119.6(10) . . ?
C36 C37 H37 120.2 . . ?
C38 C37 H37 120.2 . . ?
C45 C44 C43 119.1(11) . . ?
C45 C44 H44 120.4 . . ?
C43 C44 H44 120.4 . . ?
C8 C7 C6 111.2(10) . . ?
C8 C7 H6A 109.4 . . ?
C6 C7 H6A 109.4 . . ?
C8 C7 H6B 109.4 . . ?
C6 C7 H6B 109.4 . . ?
H6A C7 H6B 108.0 . . ?
C5 C6 C7 116.8(10) . . ?
C5 C6 H7A 108.1 . . ?
C7 C6 H7A 108.1 . . ?
C5 C6 H7B 108.1 . . ?
C7 C6 H7B 108.1 . . ?
H7A C6 H7B 107.3 . . ?
C7 C8 C9 117.4(11) . . ?
C7 C8 H8A 108.0 . . ?
C9 C8 H8A 108.0 . . ?
C7 C8 H8B 108.0 . . ?
C9 C8 H8B 108.0 . . ?
H8A C8 H8B 107.2 . . ?
C44 C45 C46 119.3(11) . . ?
C44 C45 H45 120.4 . . ?
C46 C45 H45 120.4 . . ?

loop_
_geom_bond_atom_site_label_1
_geom_bond_atom_site_label_2
_geom_bond_distance
_geom_bond_site_symmetry_2
_geom_bond_publ_flag
Cd1 O2 2.271(7) . ?
Cd1 N1 2.284(7) . ?
Cd1 O4 2.336(6) 2_664 ?
Cd1 N2 2.343(7) 3_674 ?
Cd1 O3 2.356(7) 2_664 ?
Cd1 O1 2.395(6) . ?
Cd1 C27 2.709(7) 2_664 ?
Cd2 O6 2.293(7) 3_665 ?
Cd2 N4 2.313(7) 2_665 ?
Cd2 O8 2.323(6) . ?
Cd2 O7 2.327(7) . ?
Cd2 N3 2.341(7) . ?
Cd2 O5 2.374(6) 3_665 ?
Cd2 C41 2.680(7) 3_665 ?
Cd3 O11 2.298(6) 2_764 ?
Cd3 N6 2.311(6) 3_664 ?
Cd3 N5 2.316(6) . ?
Cd3 O9 2.334(5) . ?
Cd3 O10 2.334(6) . ?
Cd3 O12 2.401(5) 2_764 ?
Cd3 C81 2.706(7) 2_764 ?
S2 C21 1.794(8) . ?
S2 S1 2.045(3) . ?
S6 C75 1.801(9) . ?
S6 S5 2.059(2) . ?
S1 C20 1.800(10) . ?
C27 O3 1.245(12) . ?
C27 O4 1.247(11) . ?
C27 C26 1.479(10) . ?
C27 Cd1 2.709(7) 3_565 ?
C14 O1 1.224(12) . ?
C14 O2 1.237(10) . ?
C14 C15 1.504(11) . ?
C68 O10 1.235(9) . ?
C68 O9 1.255(9) . ?
C68 C69 1.516(9) . ?
C81 O12 1.231(9) . ?
C81 O11 1.273(8) . ?
C81 C80 1.486(10) . ?
C81 Cd3 2.706(7) 3_675 ?
C20 C19 1.376(12) . ?
C20 C15 1.382(11) . ?
C18 C19 1.329(17) . ?
C18 C17 1.395(15) . ?
C18 H18 0.9300 . ?
O5 C41 1.230(11) . ?
O5 Cd2 2.374(6) 2_654 ?
N4 C38 1.305(11) . ?
N4 C39 1.316(13) . ?
N4 Cd2 2.313(7) 3_564 ?
C25 C24 1.375(11) . ?
C25 C26 1.396(13) . ?
C25 H25 0.9300 . ?
C26 C21 1.425(11) . ?
N2 C12 1.289(12) . ?
N2 C11 1.325(11) . ?
N2 Cd1 2.343(7) 2_765 ?
C54 O8 1.215(11) . ?
C54 O7 1.234(10) . ?
C54 C53 1.499(10) . ?
C41 O6 1.224(9) . ?
C41 C42 1.532(10) . ?
C41 Cd2 2.680(7) 2_654 ?
N1 C3 1.286(10) . ?
N1 C2 1.350(11) . ?
N5 C57 1.314(11) . ?
N5 C56 1.325(10) . ?
C15 C16 1.381(13) . ?
O3 Cd1 2.356(7) 3_565 ?
C42 C43 1.352(13) . ?
C42 C47 1.388(10) . ?
C80 C75 1.375(11) . ?
C80 C79 1.407(11) . ?
N3 C30 1.332(11) . ?
N3 C29 1.355(10) . ?
C75 C76 1.371(11) . ?
O11 Cd3 2.298(6) 3_675 ?
O12 Cd3 2.401(5) 3_675 ?
C19 H19 0.9300 . ?
C69 C70 1.370(11) . ?
C69 C74 1.412(11) . ?
N6 C65 1.321(11) . ?
N6 C66 1.332(10) . ?
N6 Cd3 2.311(6) 2_655 ?
C65 C64 1.378(12) . ?
C65 H65 0.9300 . ?
C64 C63 1.381(13) . ?
C64 H64 0.9300 . ?
S3 C47 1.783(8) . ?
S3 S4 2.059(3) . ?
C31 C30 1.395(14) . ?
C31 C32 1.394(10) . ?
C31 H31 0.9300 . ?
C74 C73 1.387(10) . ?
C74 S5 1.798(8) . ?
C43 C44 1.406(14) . ?
C43 H43 0.9300 . ?
C47 C46 1.353(11) . ?
C30 H30 0.9300 . ?
S4 C48 1.781(9) . ?
C70 C71 1.384(11) . ?
C70 H70 0.9300 . ?
C71 C72 1.397(13) . ?
C71 H71 0.9300 . ?
C39 C40 1.391(14) . ?
C39 H39 0.9300 . ?
C10 C9 1.298(18) . ?
C10 C11 1.344(17) . ?
C10 H10 0.9300 . ?
C11 H11 0.9300 . ?
C76 C77 1.352(15) . ?
C76 H76 0.9300 . ?
C21 C22 1.384(10) . ?
C53 C48 1.391(10) . ?
C53 C52 1.395(12) . ?
C57 C58 1.410(13) . ?
C57 H57 0.9300 . ?
C55 C59 1.365(11) . ?
C55 C56 1.378(12) . ?
C55 H55 0.9300 . ?
C48 C49 1.404(11) . ?
C49 C50 1.360(14) . ?
C49 H49 0.9300 . ?
O4 Cd1 2.336(6) 3_565 ?
C32 C28 1.362(11) . ?
C32 C33 1.487(13) . ?
C56 H56 0.9300 . ?
C73 C72 1.344(13) . ?
C73 H73 0.9300 . ?
C28 C29 1.366(13) . ?
C28 H28 0.9300 . ?
C59 C58 1.339(12) . ?
C59 C60 1.531(13) . ?
C33 C34 1.495(11) . ?
C33 H33A 0.9700 . ?
C33 H33B 0.9700 . ?
C40 C36 1.345(13) . ?
C40 H40 0.9300 . ?
C3 C4 1.375(13) . ?
C3 H3 0.9300 . ?
O6 Cd2 2.293(7) 2_654 ?
C79 C78 1.363(12) . ?
C79 H79 0.9300 . ?
C34 C35 1.551(14) . ?
C34 H34A 0.9700 . ?
C34 H34B 0.9700 . ?
C52 C51 1.373(13) . ?
C52 H52 0.9300 . ?
C58 H58 0.9300 . ?
C17 C16 1.404(13) . ?
C17 H17 0.9300 . ?
C35 C36 1.491(13) . ?
C35 H35A 0.9700 . ?
C35 H35B 0.9700 . ?
C62 C63 1.499(11) . ?
C62 C61 1.519(13) . ?
C62 H62A 0.9700 . ?
C62 H62B 0.9700 . ?
C22 C23 1.332(13) . ?
C22 H22 0.9300 . ?
C36 C37 1.366(16) . ?
C61 C60 1.506(11) . ?
C61 H61A 0.9700 . ?
C61 H61B 0.9700 . ?
C50 C51 1.373(13) . ?
C50 H50 0.9300 . ?
C5 C1 1.309(14) . ?
C5 C4 1.364(13) . ?
C5 C6 1.496(15) . ?
C16 H16 0.9300 . ?
C60 H60A 0.9700 . ?
C60 H60B 0.9700 . ?
C78 C77 1.344(14) . ?
C78 H78 0.9300 . ?
C51 H51 0.9300 . ?
C24 C23 1.380(14) . ?
C24 H24 0.9300 . ?
C63 C67 1.368(16) . ?
C29 H29 0.9300 . ?
C9 C13 1.373(17) . ?
C9 C8 1.553(17) . ?
C77 H77 0.9300 . ?
C38 C37 1.393(14) . ?
C38 H38 0.9300 . ?
C67 C66 1.384(13) . ?
C67 H67 0.9300 . ?
C72 H72 0.9300 . ?
C12 C13 1.375(16) . ?
C12 H12 0.9300 . ?
C4 H4 0.9300 . ?
C13 H13 0.9300 . ?
C66 H66 0.9300 . ?
C23 H23 0.9300 . ?
C2 C1 1.357(16) . ?
C2 H2 0.9300 . ?
C46 C45 1.425(17) . ?
C46 H46 0.9300 . ?
C1 H1 0.9300 . ?
C37 H37 0.9300 . ?
C44 C45 1.38(2) . ?
C44 H44 0.9300 . ?
C7 C8 1.426(15) . ?
C7 C6 1.524(17) . ?
C7 H6A 0.9700 . ?
C7 H6B 0.9700 . ?
C6 H7A 0.9700 . ?
C6 H7B 0.9700 . ?
C8 H8A 0.9700 . ?
C8 H8B 0.9700 . ?
C45 H45 0.9300 . ?
